data_7106802
loop_
_publ_author_name
'Holger Braunschweig'
'Katharina Kraft'
'Krzysztof Radacki'
'Rian D. Dewhurst'

_publ_section_title
;
 Metalloborylene Complexes by Borylene Transmetallation
;
_journal_name_full Chem.Commun.
_journal_page_first 9900
_journal_paper_doi 10.1039/c1cc13444b
_journal_volume 47
_journal_year 2011
_chemical_formula_moiety 'C36 H45 B Fe2 O6 Rh2'
_chemical_formula_sum 'C36 H45 B Fe2 O6 Rh2'
_chemical_formula_weight 902.05
_chemical_name_common
;
?
;
_chemical_name_systematic
;
?
;
_space_group_IT_number 2
_symmetry_cell_setting triclinic
_symmetry_space_group_name_Hall '-P 1'
_symmetry_space_group_name_H-M 'P -1'
_atom_sites_solution_hydrogens geom
_atom_sites_solution_primary direct
_atom_sites_solution_secondary difmap
_audit_creation_method SHELXL-97
_cell_angle_alpha 88.332(4)
_cell_angle_beta 79.256(3)
_cell_angle_gamma 83.798(3)
_cell_formula_units_Z 2
_cell_length_a 8.8386(7)
_cell_length_b 11.5497(9)
_cell_length_c 18.0410(14)
_cell_measurement_reflns_used 8103
_cell_measurement_temperature 100(2)
_cell_measurement_theta_max 30.10
_cell_measurement_theta_min 2.30
_cell_volume 1798.7(2)
_computing_cell_refinement 'Saint+ ver. 7.68A (Bruker AXS)'
_computing_data_collection 'APEX2 ver. 2010.3 (Bruker AXS)'
_computing_data_reduction 'Saint+ ver. 7.68A (Bruker AXS)'
_computing_molecular_graphics 'XP ver. 5.1 (Bruker AXS, 1998)'
_computing_publication_material 'SHELXL-97 (Sheldrick, 2008)'
_computing_structure_refinement 'SHELXL-97 (Sheldrick, 2008)'
_computing_structure_solution 'SHELXS-97 (Sheldrick, 2008)'
_diffrn_ambient_temperature 100(2)
_diffrn_measured_fraction_theta_full 0.998
_diffrn_measured_fraction_theta_max 0.933
_diffrn_measurement_device_type 'Bruker APEX-II CCD'
_diffrn_measurement_method '\f and \w scans'
_diffrn_radiation_monochromator 'multi-layer mirror'
_diffrn_radiation_source 'rotating anode'
_diffrn_radiation_type MoK\a
_diffrn_radiation_wavelength 0.71073
_diffrn_reflns_av_R_equivalents 0.0427
_diffrn_reflns_av_sigmaI/netI 0.0359
_diffrn_reflns_limit_h_max 12
_diffrn_reflns_limit_h_min -12
_diffrn_reflns_limit_k_max 15
_diffrn_reflns_limit_k_min -16
_diffrn_reflns_limit_l_max 25
_diffrn_reflns_limit_l_min -24
_diffrn_reflns_number 85082
_diffrn_reflns_theta_full 26.00
_diffrn_reflns_theta_max 30.51
_diffrn_reflns_theta_min 1.15
_exptl_absorpt_coefficient_mu 1.735
_exptl_absorpt_correction_T_max 0.7461
_exptl_absorpt_correction_T_min 0.6194
_exptl_absorpt_correction_type multi-scan
_exptl_absorpt_process_details 'Sadabs 2008/1 (Brucker 2008)'
_exptl_crystal_colour brown
_exptl_crystal_density_diffrn 1.665
_exptl_crystal_density_method 'not measured'
_exptl_crystal_description plate
_exptl_crystal_F_000 912
_exptl_crystal_size_max 0.29
_exptl_crystal_size_mid 0.14
_exptl_crystal_size_min 0.03
_refine_diff_density_max 0.546
_refine_diff_density_min -0.392
_refine_diff_density_rms 0.086
_refine_ls_extinction_method none
_refine_ls_goodness_of_fit_ref 1.043
_refine_ls_hydrogen_treatment constr
_refine_ls_matrix_type full
_refine_ls_number_parameters 439
_refine_ls_number_reflns 10273
_refine_ls_number_restraints 0
_refine_ls_restrained_S_all 1.043
_refine_ls_R_factor_all 0.0357
_refine_ls_R_factor_gt 0.0228
_refine_ls_shift/su_max 0.005
_refine_ls_shift/su_mean 0.000
_refine_ls_structure_factor_coef Fsqd
_refine_ls_weighting_details 'calc w=1/[\s^2^(Fo^2^)+(0.0145P)^2^+0.8583P] where P=(Fo^2^+2Fc^2^)/3'
_refine_ls_weighting_scheme calc
_refine_ls_wR_factor_gt 0.0426
_refine_ls_wR_factor_ref 0.0457
_reflns_number_gt 8530
_reflns_number_total 10273
_reflns_threshold_expression >2sigma(I)
_cod_data_source_file c1cc13444b.txt
_cod_data_source_block 4
_cod_original_sg_symbol_H-M P-1
_cod_database_code 7106802

loop_
_symmetry_equiv_pos_as_xyz
'x, y, z'
'-x, -y, -z'

loop_
_atom_site_label
_atom_site_type_symbol
_atom_site_fract_x
_atom_site_fract_y
_atom_site_fract_z
_atom_site_U_iso_or_equiv
_atom_site_adp_type
_atom_site_occupancy
_atom_site_symmetry_multiplicity
_atom_site_calc_flag
_atom_site_refinement_flags
_atom_site_disorder_assembly
_atom_site_disorder_group
Rh1 Rh 0.704987(13) 0.943568(10) 0.320213(6) 0.01213(3) Uani 1 1 d . . .
Rh2 Rh 0.756467(13) 0.739777(10) 0.223500(6) 0.01259(3) Uani 1 1 d . . .
Fe1 Fe 0.58317(2) 0.748879(18) 0.120018(12) 0.01244(5) Uani 1 1 d . . .
Fe2 Fe 0.93555(2) 0.645996(18) 0.313164(12) 0.01261(5) Uani 1 1 d . . .
B1 B 0.8198(2) 0.79322(15) 0.32304(10) 0.0144(3) Uani 1 1 d . . .
C1 C 0.52351(19) 0.87342(13) 0.33705(9) 0.0164(3) Uani 1 1 d . . .
O1 O 0.40486(13) 0.83705(10) 0.35115(6) 0.0222(3) Uani 1 1 d . . .
C2 C 1.08959(18) 0.72488(13) 0.27222(9) 0.0162(3) Uani 1 1 d . . .
O2 O 1.18823(13) 0.77924(10) 0.24635(7) 0.0244(3) Uani 1 1 d . . .
C3 C 0.90594(18) 0.59654(13) 0.21471(9) 0.0166(3) Uani 1 1 d . . .
O3 O 0.95572(13) 0.52216(10) 0.17081(6) 0.0215(2) Uani 1 1 d . . .
C4 C 0.57003(18) 0.66587(13) 0.21408(8) 0.0147(3) Uani 1 1 d . . .
O4 O 0.49718(13) 0.60171(10) 0.25421(6) 0.0193(2) Uani 1 1 d . . .
C5 C 0.76209(19) 0.82422(13) 0.12348(9) 0.0168(3) Uani 1 1 d . . .
O5 O 0.85329(14) 0.88265(10) 0.09077(6) 0.0233(3) Uani 1 1 d . . .
C6 C 0.46416(18) 0.87394(13) 0.15954(8) 0.0153(3) Uani 1 1 d . . .
O6 O 0.38918(13) 0.95689(9) 0.18277(6) 0.0197(2) Uani 1 1 d . . .
C1_1 C 0.86325(19) 1.07819(13) 0.26658(9) 0.0181(3) Uani 1 1 d . . .
C2_1 C 0.7090(2) 1.12417(13) 0.26248(9) 0.0194(3) Uani 1 1 d . . .
C3_1 C 0.62376(19) 1.13688(13) 0.33758(10) 0.0188(3) Uani 1 1 d . . .
C4_1 C 0.72506(19) 1.10071(13) 0.38895(9) 0.0177(3) Uani 1 1 d . . .
C5_1 C 0.87296(18) 1.06295(13) 0.34496(9) 0.0174(3) Uani 1 1 d . . .
C6_1 C 0.9968(2) 1.06386(16) 0.20131(10) 0.0297(4) Uani 1 1 d . . .
H6A_1 H 0.9614 1.0360 0.1573 0.045 Uiso 1 1 calc R . .
H6B_1 H 1.0783 1.0072 0.2149 0.045 Uiso 1 1 calc R . .
H6C_1 H 1.0380 1.1390 0.1892 0.045 Uiso 1 1 calc R . .
C7_1 C 0.6520(2) 1.16074(16) 0.19097(11) 0.0338(5) Uani 1 1 d . . .
H7A_1 H 0.6792 1.2393 0.1764 0.051 Uiso 1 1 calc R . .
H7B_1 H 0.5393 1.1604 0.1992 0.051 Uiso 1 1 calc R . .
H7C_1 H 0.7004 1.1063 0.1506 0.051 Uiso 1 1 calc R . .
C8_1 C 0.4569(2) 1.18568(16) 0.35957(12) 0.0322(4) Uani 1 1 d . . .
H8A_1 H 0.4108 1.1496 0.4071 0.048 Uiso 1 1 calc R . .
H8B_1 H 0.4004 1.1691 0.3199 0.048 Uiso 1 1 calc R . .
H8C_1 H 0.4510 1.2701 0.3660 0.048 Uiso 1 1 calc R . .
C9_1 C 0.6863(2) 1.11042(16) 0.47327(10) 0.0286(4) Uani 1 1 d . . .
H9A_1 H 0.7013 1.1888 0.4880 0.043 Uiso 1 1 calc R . .
H9B_1 H 0.7542 1.0528 0.4960 0.043 Uiso 1 1 calc R . .
H9C_1 H 0.5782 1.0960 0.4909 0.043 Uiso 1 1 calc R . .
C10_1 C 1.0195(2) 1.02825(15) 0.37512(11) 0.0266(4) Uani 1 1 d . . .
H10A_1 H 1.0904 0.9766 0.3392 0.040 Uiso 1 1 calc R . .
H10B_1 H 0.9944 0.9876 0.4236 0.040 Uiso 1 1 calc R . .
H10C_1 H 1.0688 1.0981 0.3822 0.040 Uiso 1 1 calc R . .
C1_2 C 0.79073(18) 0.58205(13) 0.40909(9) 0.0182(3) Uani 1 1 d . . .
C2_2 C 0.91898(18) 0.62848(13) 0.43072(8) 0.0162(3) Uani 1 1 d . . .
C3_2 C 1.05740(18) 0.56296(14) 0.39310(9) 0.0175(3) Uani 1 1 d . . .
C4_2 C 1.0154(2) 0.47598(13) 0.34855(9) 0.0204(3) Uani 1 1 d . . .
C5_2 C 0.8507(2) 0.48831(13) 0.35853(9) 0.0207(3) Uani 1 1 d . . .
C6_2 C 0.62278(19) 0.61969(16) 0.43855(10) 0.0283(4) Uani 1 1 d . . .
H6A_2 H 0.5871 0.5745 0.4841 0.042 Uiso 1 1 calc R . .
H6B_2 H 0.5618 0.6065 0.4000 0.042 Uiso 1 1 calc R . .
H6C_2 H 0.6098 0.7027 0.4508 0.042 Uiso 1 1 calc R . .
C7_2 C 0.9104(2) 0.72236(15) 0.48750(9) 0.0266(4) Uani 1 1 d . . .
H7A_2 H 0.8967 0.6881 0.5383 0.040 Uiso 1 1 calc R . .
H7B_2 H 0.8225 0.7803 0.4838 0.040 Uiso 1 1 calc R . .
H7C_2 H 1.0064 0.7600 0.4775 0.040 Uiso 1 1 calc R . .
C8_2 C 1.21769(19) 0.57920(17) 0.40449(10) 0.0276(4) Uani 1 1 d . . .
H8A_2 H 1.2358 0.5414 0.4519 0.041 Uiso 1 1 calc R . .
H8B_2 H 1.2283 0.6626 0.4067 0.041 Uiso 1 1 calc R . .
H8C_2 H 1.2937 0.5442 0.3624 0.041 Uiso 1 1 calc R . .
C9_2 C 1.1226(3) 0.38527(16) 0.30113(11) 0.0360(5) Uani 1 1 d . . .
H9A_2 H 1.2292 0.4054 0.2948 0.054 Uiso 1 1 calc R . .
H9B_2 H 1.0929 0.3822 0.2516 0.054 Uiso 1 1 calc R . .
H9C_2 H 1.1155 0.3091 0.3261 0.054 Uiso 1 1 calc R . .
C10_2 C 0.7563(2) 0.40788(16) 0.32671(12) 0.0348(5) Uani 1 1 d . . .
H10A_2 H 0.8150 0.3762 0.2788 0.052 Uiso 1 1 calc R . .
H10B_2 H 0.6594 0.4512 0.3181 0.052 Uiso 1 1 calc R . .
H10C_2 H 0.7330 0.3439 0.3625 0.052 Uiso 1 1 calc R . .
C1_3 C 0.60127(19) 0.75921(13) 0.00220(8) 0.0163(3) Uani 1 1 d . . .
C2_3 C 0.44691(19) 0.73911(14) 0.03739(9) 0.0168(3) Uani 1 1 d . . .
C3_3 C 0.45450(18) 0.63020(13) 0.07703(9) 0.0166(3) Uani 1 1 d . . .
C4_3 C 0.61362(19) 0.58292(13) 0.06577(8) 0.0161(3) Uani 1 1 d . . .
C5_3 C 0.70366(18) 0.66259(13) 0.02023(8) 0.0164(3) Uani 1 1 d . . .
C6_3 C 0.6473(2) 0.85756(14) -0.05015(9) 0.0236(4) Uani 1 1 d . . .
H6A_3 H 0.6670 0.8305 -0.1024 0.035 Uiso 1 1 calc R . .
H6B_3 H 0.7415 0.8851 -0.0388 0.035 Uiso 1 1 calc R . .
H6C_3 H 0.5636 0.9214 -0.0436 0.035 Uiso 1 1 calc R . .
C7_3 C 0.3001(2) 0.81332(15) 0.03017(10) 0.0242(4) Uani 1 1 d . . .
H7A_3 H 0.2524 0.7806 -0.0083 0.036 Uiso 1 1 calc R . .
H7B_3 H 0.3237 0.8926 0.0154 0.036 Uiso 1 1 calc R . .
H7C_3 H 0.2284 0.8152 0.0787 0.036 Uiso 1 1 calc R . .
C8_3 C 0.3205(2) 0.56954(15) 0.11648(10) 0.0248(4) Uani 1 1 d . . .
H8A_3 H 0.2237 0.6184 0.1141 0.037 Uiso 1 1 calc R . .
H8B_3 H 0.3298 0.5553 0.1693 0.037 Uiso 1 1 calc R . .
H8C_3 H 0.3202 0.4951 0.0918 0.037 Uiso 1 1 calc R . .
C9_3 C 0.6698(2) 0.46529(13) 0.09286(10) 0.0223(4) Uani 1 1 d . . .
H9A_3 H 0.6470 0.4053 0.0604 0.034 Uiso 1 1 calc R . .
H9B_3 H 0.6173 0.4529 0.1449 0.034 Uiso 1 1 calc R . .
H9C_3 H 0.7818 0.4606 0.0910 0.034 Uiso 1 1 calc R . .
C10_3 C 0.87510(19) 0.64541(15) -0.00785(10) 0.0226(4) Uani 1 1 d . . .
H10A_3 H 0.9258 0.6051 0.0309 0.034 Uiso 1 1 calc R . .
H10B_3 H 0.9144 0.7213 -0.0191 0.034 Uiso 1 1 calc R . .
H10C_3 H 0.8971 0.5985 -0.0538 0.034 Uiso 1 1 calc R . .

loop_
_atom_site_aniso_label
_atom_site_aniso_U_11
_atom_site_aniso_U_22
_atom_site_aniso_U_33
_atom_site_aniso_U_23
_atom_site_aniso_U_13
_atom_site_aniso_U_12
Rh1 0.01300(6) 0.01073(6) 0.01292(6) -0.00087(4) -0.00319(5) -0.00085(4)
Rh2 0.01324(6) 0.01260(6) 0.01261(6) -0.00099(4) -0.00423(5) -0.00102(5)
Fe1 0.01377(11) 0.01264(10) 0.01140(11) -0.00087(8) -0.00345(8) -0.00135(8)
Fe2 0.01286(11) 0.01169(10) 0.01385(11) 0.00045(8) -0.00409(8) -0.00110(8)
B1 0.0153(9) 0.0144(8) 0.0142(9) 0.0010(6) -0.0035(7) -0.0040(7)
C1 0.0197(8) 0.0153(7) 0.0143(8) -0.0020(6) -0.0047(6) 0.0006(6)
O1 0.0181(6) 0.0271(6) 0.0215(6) -0.0032(5) -0.0016(5) -0.0058(5)
C2 0.0173(8) 0.0156(7) 0.0163(8) -0.0014(6) -0.0064(6) 0.0013(6)
O2 0.0194(6) 0.0250(6) 0.0285(7) 0.0026(5) -0.0020(5) -0.0064(5)
C3 0.0156(8) 0.0171(7) 0.0180(8) 0.0017(6) -0.0051(6) -0.0026(6)
O3 0.0225(6) 0.0207(6) 0.0214(6) -0.0074(5) -0.0062(5) 0.0031(5)
C4 0.0157(8) 0.0143(7) 0.0143(8) -0.0038(6) -0.0041(6) 0.0004(6)
O4 0.0203(6) 0.0218(6) 0.0170(6) 0.0032(5) -0.0045(5) -0.0066(5)
C5 0.0197(8) 0.0176(7) 0.0136(8) -0.0031(6) -0.0039(6) -0.0019(6)
O5 0.0270(7) 0.0280(6) 0.0166(6) 0.0003(5) -0.0026(5) -0.0134(5)
C6 0.0168(8) 0.0188(8) 0.0122(7) 0.0032(6) -0.0059(6) -0.0061(6)
O6 0.0211(6) 0.0160(5) 0.0211(6) -0.0012(5) -0.0031(5) 0.0007(5)
C1_1 0.0187(8) 0.0138(7) 0.0216(8) -0.0017(6) -0.0010(7) -0.0054(6)
C2_1 0.0258(9) 0.0125(7) 0.0228(9) 0.0030(6) -0.0102(7) -0.0058(7)
C3_1 0.0178(8) 0.0098(7) 0.0290(9) -0.0039(6) -0.0049(7) -0.0008(6)
C4_1 0.0224(8) 0.0127(7) 0.0186(8) -0.0036(6) -0.0036(7) -0.0039(6)
C5_1 0.0170(8) 0.0132(7) 0.0232(9) -0.0016(6) -0.0060(7) -0.0030(6)
C6_1 0.0303(10) 0.0298(9) 0.0273(10) -0.0056(8) 0.0058(8) -0.0134(8)
C7_1 0.0506(13) 0.0233(9) 0.0347(11) 0.0118(8) -0.0246(10) -0.0102(9)
C8_1 0.0206(9) 0.0205(9) 0.0544(13) -0.0089(8) -0.0064(9) 0.0035(7)
C9_1 0.0355(11) 0.0287(9) 0.0220(9) -0.0087(7) -0.0010(8) -0.0099(8)
C10_1 0.0227(9) 0.0228(8) 0.0379(11) -0.0032(8) -0.0141(8) -0.0036(7)
C1_2 0.0162(8) 0.0180(7) 0.0206(8) 0.0085(6) -0.0044(6) -0.0040(6)
C2_2 0.0187(8) 0.0164(7) 0.0139(8) 0.0039(6) -0.0035(6) -0.0034(6)
C3_2 0.0165(8) 0.0204(8) 0.0159(8) 0.0078(6) -0.0054(6) -0.0015(6)
C4_2 0.0269(9) 0.0146(7) 0.0193(8) 0.0031(6) -0.0071(7) 0.0033(7)
C5_2 0.0279(9) 0.0140(7) 0.0237(9) 0.0075(6) -0.0123(7) -0.0069(7)
C6_2 0.0169(9) 0.0349(10) 0.0313(10) 0.0164(8) -0.0016(7) -0.0041(8)
C7_2 0.0394(11) 0.0247(9) 0.0161(9) -0.0006(7) -0.0061(8) -0.0032(8)
C8_2 0.0180(9) 0.0416(11) 0.0246(9) 0.0130(8) -0.0080(7) -0.0056(8)
C9_2 0.0507(13) 0.0262(9) 0.0271(10) -0.0004(8) -0.0090(9) 0.0174(9)
C10_2 0.0510(13) 0.0213(9) 0.0414(12) 0.0102(8) -0.0258(10) -0.0185(9)
C1_3 0.0215(8) 0.0167(7) 0.0114(7) -0.0028(6) -0.0043(6) -0.0021(6)
C2_3 0.0191(8) 0.0190(7) 0.0135(8) -0.0055(6) -0.0068(6) -0.0004(6)
C3_3 0.0189(8) 0.0191(8) 0.0132(8) -0.0044(6) -0.0051(6) -0.0040(6)
C4_3 0.0225(8) 0.0142(7) 0.0131(7) -0.0038(6) -0.0062(6) -0.0024(6)
C5_3 0.0198(8) 0.0178(7) 0.0127(8) -0.0058(6) -0.0048(6) -0.0018(6)
C6_3 0.0324(10) 0.0217(8) 0.0169(8) 0.0031(6) -0.0047(7) -0.0040(7)
C7_3 0.0235(9) 0.0259(9) 0.0251(9) -0.0066(7) -0.0117(7) 0.0028(7)
C8_3 0.0257(9) 0.0289(9) 0.0218(9) -0.0050(7) -0.0034(7) -0.0119(8)
C9_3 0.0319(10) 0.0149(7) 0.0221(9) -0.0030(6) -0.0105(7) -0.0007(7)
C10_3 0.0203(9) 0.0255(9) 0.0215(9) -0.0073(7) -0.0021(7) -0.0009(7)

loop_
_atom_type_symbol
_atom_type_description
_atom_type_scat_dispersion_real
_atom_type_scat_dispersion_imag
_atom_type_scat_source
C C 0.0033 0.0016 'International Tables Vol C Tables 4.2.6.8 and 6.1.1.4'
H H 0.0000 0.0000 'International Tables Vol C Tables 4.2.6.8 and 6.1.1.4'
B B 0.0013 0.0007 'International Tables Vol C Tables 4.2.6.8 and 6.1.1.4'
O O 0.0106 0.0060 'International Tables Vol C Tables 4.2.6.8 and 6.1.1.4'
Fe Fe 0.3463 0.8444 'International Tables Vol C Tables 4.2.6.8 and 6.1.1.4'
Rh Rh -1.1178 0.9187 'International Tables Vol C Tables 4.2.6.8 and 6.1.1.4'

loop_
_geom_angle_atom_site_label_1
_geom_angle_atom_site_label_2
_geom_angle_atom_site_label_3
_geom_angle
_geom_angle_site_symmetry_1
_geom_angle_site_symmetry_3
_geom_angle_publ_flag
C1 Rh1 B1 89.47(7) . . ?
C1 Rh1 C5_1 155.94(6) . . ?
B1 Rh1 C5_1 102.27(7) . . ?
C1 Rh1 C4_1 119.83(6) . . ?
B1 Rh1 C4_1 126.13(7) . . ?
C5_1 Rh1 C4_1 36.90(6) . . ?
C1 Rh1 C1_1 154.18(6) . . ?
B1 Rh1 C1_1 110.64(7) . . ?
C5_1 Rh1 C1_1 37.07(6) . . ?
C4_1 Rh1 C1_1 61.44(6) . . ?
C1 Rh1 C3_1 103.85(6) . . ?
B1 Rh1 C3_1 162.24(7) . . ?
C5_1 Rh1 C3_1 61.12(6) . . ?
C4_1 Rh1 C3_1 36.59(6) . . ?
C1_1 Rh1 C3_1 60.71(6) . . ?
C1 Rh1 C2_1 119.14(6) . . ?
B1 Rh1 C2_1 143.57(7) . . ?
C5_1 Rh1 C2_1 61.03(6) . . ?
C4_1 Rh1 C2_1 60.92(6) . . ?
C1_1 Rh1 C2_1 36.17(6) . . ?
C3_1 Rh1 C2_1 36.21(6) . . ?
C1 Rh1 Rh2 72.89(5) . . ?
B1 Rh1 Rh2 46.16(5) . . ?
C5_1 Rh1 Rh2 130.01(4) . . ?
C4_1 Rh1 Rh2 166.81(4) . . ?
C1_1 Rh1 Rh2 109.01(4) . . ?
C3_1 Rh1 Rh2 149.11(4) . . ?
C2_1 Rh1 Rh2 117.63(4) . . ?
C4 Rh2 C3 97.99(6) . . ?
C4 Rh2 C5 92.78(6) . . ?
C3 Rh2 C5 111.78(6) . . ?
C4 Rh2 B1 127.59(6) . . ?
C3 Rh2 B1 93.31(7) . . ?
C5 Rh2 B1 129.41(6) . . ?
C4 Rh2 Fe2 119.06(4) . . ?
C3 Rh2 Fe2 48.06(5) . . ?
C5 Rh2 Fe2 142.08(5) . . ?
B1 Rh2 Fe2 45.62(5) . . ?
C4 Rh2 Fe1 46.72(4) . . ?
C3 Rh2 Fe1 111.78(5) . . ?
C5 Rh2 Fe1 46.06(5) . . ?
B1 Rh2 Fe1 154.46(5) . . ?
Fe2 Rh2 Fe1 157.706(8) . . ?
C4 Rh2 Rh1 115.87(4) . . ?
C3 Rh2 Rh1 133.58(5) . . ?
C5 Rh2 Rh1 97.96(4) . . ?
B1 Rh2 Rh1 41.09(5) . . ?
Fe2 Rh2 Rh1 86.662(8) . . ?
Fe1 Rh2 Rh1 114.519(7) . . ?
C6 Fe1 C5 89.92(7) . . ?
C6 Fe1 C4 94.36(7) . . ?
C5 Fe1 C4 98.65(7) . . ?
C6 Fe1 C2_3 91.03(6) . . ?
C5 Fe1 C2_3 133.15(7) . . ?
C4 Fe1 C2_3 127.94(7) . . ?
C6 Fe1 C1_3 107.92(6) . . ?
C5 Fe1 C1_3 96.03(6) . . ?
C4 Fe1 C1_3 153.26(6) . . ?
C2_3 Fe1 C1_3 39.93(6) . . ?
C6 Fe1 C3_3 112.12(7) . . ?
C5 Fe1 C3_3 154.89(6) . . ?
C4 Fe1 C3_3 91.75(6) . . ?
C2_3 Fe1 C3_3 39.64(6) . . ?
C1_3 Fe1 C3_3 66.56(6) . . ?
C6 Fe1 C5_3 146.90(6) . . ?
C5 Fe1 C5_3 89.03(6) . . ?
C4 Fe1 C5_3 118.49(6) . . ?
C2_3 Fe1 C5_3 66.38(6) . . ?
C1_3 Fe1 C5_3 39.46(6) . . ?
C3_3 Fe1 C5_3 65.98(6) . . ?
C6 Fe1 C4_3 151.33(7) . . ?
C5 Fe1 C4_3 118.13(6) . . ?
C4 Fe1 C4_3 87.48(6) . . ?
C2_3 Fe1 C4_3 66.01(6) . . ?
C1_3 Fe1 C4_3 65.87(6) . . ?
C3_3 Fe1 C4_3 39.22(6) . . ?
C5_3 Fe1 C4_3 38.90(6) . . ?
C6 Fe1 Rh2 93.29(5) . . ?
C5 Fe1 Rh2 50.09(5) . . ?
C4 Fe1 Rh2 48.56(5) . . ?
C2_3 Fe1 Rh2 174.65(4) . . ?
C1_3 Fe1 Rh2 140.60(5) . . ?
C3_3 Fe1 Rh2 135.28(4) . . ?
C5_3 Fe1 Rh2 110.96(4) . . ?
C4_3 Fe1 Rh2 108.90(4) . . ?
C2 Fe2 B1 84.30(7) . . ?
C2 Fe2 C3 92.07(7) . . ?
B1 Fe2 C3 102.02(7) . . ?
C2 Fe2 C2_2 111.86(7) . . ?
B1 Fe2 C2_2 91.83(7) . . ?
C3 Fe2 C2_2 153.53(6) . . ?
C2 Fe2 C3_2 93.58(7) . . ?
B1 Fe2 C3_2 126.26(7) . . ?
C3 Fe2 C3_2 131.70(6) . . ?
C2_2 Fe2 C3_2 39.77(6) . . ?
C2 Fe2 C1_2 150.99(7) . . ?
B1 Fe2 C1_2 91.18(7) . . ?
C3 Fe2 C1_2 116.86(6) . . ?
C2_2 Fe2 C1_2 39.49(6) . . ?
C3_2 Fe2 C1_2 66.24(6) . . ?
C2 Fe2 C5_2 150.57(7) . . ?
B1 Fe2 C5_2 124.53(7) . . ?
C3 Fe2 C5_2 87.66(6) . . ?
C2_2 Fe2 C5_2 65.97(6) . . ?
C3_2 Fe2 C5_2 65.63(6) . . ?
C1_2 Fe2 C5_2 39.31(6) . . ?
C2 Fe2 C4_2 111.85(7) . . ?
B1 Fe2 C4_2 156.22(7) . . ?
C3 Fe2 C4_2 94.94(6) . . ?
C2_2 Fe2 C4_2 66.37(6) . . ?
C3_2 Fe2 C4_2 39.28(6) . . ?
C1_2 Fe2 C4_2 66.12(6) . . ?
C5_2 Fe2 C4_2 39.05(7) . . ?
C2 Fe2 Rh2 92.87(5) . . ?
B1 Fe2 Rh2 53.08(5) . . ?
C3 Fe2 Rh2 49.39(5) . . ?
C2_2 Fe2 Rh2 135.49(4) . . ?
C3_2 Fe2 Rh2 173.39(4) . . ?
C1_2 Fe2 Rh2 107.22(4) . . ?
C5_2 Fe2 Rh2 108.85(5) . . ?
C4_2 Fe2 Rh2 138.26(5) . . ?
Fe2 B1 Rh1 173.16(10) . . ?
Fe2 B1 Rh2 81.30(6) . . ?
Rh1 B1 Rh2 92.76(7) . . ?
O1 C1 Rh1 174.53(14) . . ?
O2 C2 Fe2 178.12(14) . . ?
O3 C3 Fe2 138.78(13) . . ?
O3 C3 Rh2 138.61(13) . . ?
Fe2 C3 Rh2 82.55(6) . . ?
O4 C4 Fe1 143.55(13) . . ?
O4 C4 Rh2 131.74(12) . . ?
Fe1 C4 Rh2 84.72(6) . . ?
O5 C5 Fe1 145.84(13) . . ?
O5 C5 Rh2 130.07(13) . . ?
Fe1 C5 Rh2 83.85(6) . . ?
O6 C6 Fe1 177.55(14) . . ?
C2_1 C1_1 C5_1 107.72(14) . . ?
C2_1 C1_1 C6_1 125.87(16) . . ?
C5_1 C1_1 C6_1 125.92(15) . . ?
C2_1 C1_1 Rh1 72.95(9) . . ?
C5_1 C1_1 Rh1 70.14(9) . . ?
C6_1 C1_1 Rh1 128.65(11) . . ?
C1_1 C2_1 C3_1 108.00(14) . . ?
C1_1 C2_1 C7_1 125.07(16) . . ?
C3_1 C2_1 C7_1 126.78(16) . . ?
C1_1 C2_1 Rh1 70.87(9) . . ?
C3_1 C2_1 Rh1 71.03(9) . . ?
C7_1 C2_1 Rh1 127.15(11) . . ?
C2_1 C3_1 C4_1 108.65(14) . . ?
C2_1 C3_1 C8_1 125.90(16) . . ?
C4_1 C3_1 C8_1 125.39(16) . . ?
C2_1 C3_1 Rh1 72.76(9) . . ?
C4_1 C3_1 Rh1 71.18(9) . . ?
C8_1 C3_1 Rh1 124.26(11) . . ?
C5_1 C4_1 C3_1 107.31(14) . . ?
C5_1 C4_1 C9_1 126.43(15) . . ?
C3_1 C4_1 C9_1 126.07(15) . . ?
C5_1 C4_1 Rh1 70.57(9) . . ?
C3_1 C4_1 Rh1 72.23(9) . . ?
C9_1 C4_1 Rh1 126.40(11) . . ?
C4_1 C5_1 C1_1 108.29(14) . . ?
C4_1 C5_1 C10_1 125.89(15) . . ?
C1_1 C5_1 C10_1 125.36(15) . . ?
C4_1 C5_1 Rh1 72.53(9) . . ?
C1_1 C5_1 Rh1 72.79(9) . . ?
C10_1 C5_1 Rh1 126.63(11) . . ?
C1_1 C6_1 H6A_1 109.5 . . ?
C1_1 C6_1 H6B_1 109.5 . . ?
H6A_1 C6_1 H6B_1 109.5 . . ?
C1_1 C6_1 H6C_1 109.5 . . ?
H6A_1 C6_1 H6C_1 109.5 . . ?
H6B_1 C6_1 H6C_1 109.5 . . ?
C2_1 C7_1 H7A_1 109.5 . . ?
C2_1 C7_1 H7B_1 109.5 . . ?
H7A_1 C7_1 H7B_1 109.5 . . ?
C2_1 C7_1 H7C_1 109.5 . . ?
H7A_1 C7_1 H7C_1 109.5 . . ?
H7B_1 C7_1 H7C_1 109.5 . . ?
C3_1 C8_1 H8A_1 109.5 . . ?
C3_1 C8_1 H8B_1 109.5 . . ?
H8A_1 C8_1 H8B_1 109.5 . . ?
C3_1 C8_1 H8C_1 109.5 . . ?
H8A_1 C8_1 H8C_1 109.5 . . ?
H8B_1 C8_1 H8C_1 109.5 . . ?
C4_1 C9_1 H9A_1 109.5 . . ?
C4_1 C9_1 H9B_1 109.5 . . ?
H9A_1 C9_1 H9B_1 109.5 . . ?
C4_1 C9_1 H9C_1 109.5 . . ?
H9A_1 C9_1 H9C_1 109.5 . . ?
H9B_1 C9_1 H9C_1 109.5 . . ?
C5_1 C10_1 H10A_1 109.5 . . ?
C5_1 C10_1 H10B_1 109.5 . . ?
H10A_1 C10_1 H10B_1 109.5 . . ?
C5_1 C10_1 H10C_1 109.5 . . ?
H10A_1 C10_1 H10C_1 109.5 . . ?
H10B_1 C10_1 H10C_1 109.5 . . ?
C2_2 C1_2 C5_2 107.67(14) . . ?
C2_2 C1_2 C6_2 125.95(16) . . ?
C5_2 C1_2 C6_2 126.25(15) . . ?
C2_2 C1_2 Fe2 69.75(9) . . ?
C5_2 C1_2 Fe2 70.75(9) . . ?
C6_2 C1_2 Fe2 128.11(11) . . ?
C1_2 C2_2 C3_2 107.70(14) . . ?
C1_2 C2_2 C7_2 126.20(15) . . ?
C3_2 C2_2 C7_2 125.93(15) . . ?
C1_2 C2_2 Fe2 70.77(9) . . ?
C3_2 C2_2 Fe2 70.19(9) . . ?
C7_2 C2_2 Fe2 128.22(11) . . ?
C4_2 C3_2 C2_2 108.57(14) . . ?
C4_2 C3_2 C8_2 126.68(15) . . ?
C2_2 C3_2 C8_2 124.59(15) . . ?
C4_2 C3_2 Fe2 71.45(9) . . ?
C2_2 C3_2 Fe2 70.03(9) . . ?
C8_2 C3_2 Fe2 127.90(11) . . ?
C5_2 C4_2 C3_2 107.24(14) . . ?
C5_2 C4_2 C9_2 125.61(16) . . ?
C3_2 C4_2 C9_2 127.13(16) . . ?
C5_2 C4_2 Fe2 70.22(9) . . ?
C3_2 C4_2 Fe2 69.27(9) . . ?
C9_2 C4_2 Fe2 126.91(12) . . ?
C4_2 C5_2 C1_2 108.81(14) . . ?
C4_2 C5_2 C10_2 125.09(16) . . ?
C1_2 C5_2 C10_2 125.85(16) . . ?
C4_2 C5_2 Fe2 70.73(9) . . ?
C1_2 C5_2 Fe2 69.94(9) . . ?
C10_2 C5_2 Fe2 129.75(12) . . ?
C1_2 C6_2 H6A_2 109.5 . . ?
C1_2 C6_2 H6B_2 109.5 . . ?
H6A_2 C6_2 H6B_2 109.5 . . ?
C1_2 C6_2 H6C_2 109.5 . . ?
H6A_2 C6_2 H6C_2 109.5 . . ?
H6B_2 C6_2 H6C_2 109.5 . . ?
C2_2 C7_2 H7A_2 109.5 . . ?
C2_2 C7_2 H7B_2 109.5 . . ?
H7A_2 C7_2 H7B_2 109.5 . . ?
C2_2 C7_2 H7C_2 109.5 . . ?
H7A_2 C7_2 H7C_2 109.5 . . ?
H7B_2 C7_2 H7C_2 109.5 . . ?
C3_2 C8_2 H8A_2 109.5 . . ?
C3_2 C8_2 H8B_2 109.5 . . ?
H8A_2 C8_2 H8B_2 109.5 . . ?
C3_2 C8_2 H8C_2 109.5 . . ?
H8A_2 C8_2 H8C_2 109.5 . . ?
H8B_2 C8_2 H8C_2 109.5 . . ?
C4_2 C9_2 H9A_2 109.5 . . ?
C4_2 C9_2 H9B_2 109.5 . . ?
H9A_2 C9_2 H9B_2 109.5 . . ?
C4_2 C9_2 H9C_2 109.5 . . ?
H9A_2 C9_2 H9C_2 109.5 . . ?
H9B_2 C9_2 H9C_2 109.5 . . ?
C5_2 C10_2 H10A_2 109.5 . . ?
C5_2 C10_2 H10B_2 109.5 . . ?
H10A_2 C10_2 H10B_2 109.5 . . ?
C5_2 C10_2 H10C_2 109.5 . . ?
H10A_2 C10_2 H10C_2 109.5 . . ?
H10B_2 C10_2 H10C_2 109.5 . . ?
C5_3 C1_3 C2_3 107.79(13) . . ?
C5_3 C1_3 C6_3 125.36(15) . . ?
C2_3 C1_3 C6_3 126.61(15) . . ?
C5_3 C1_3 Fe1 71.23(9) . . ?
C2_3 C1_3 Fe1 69.80(9) . . ?
C6_3 C1_3 Fe1 128.74(11) . . ?
C3_3 C2_3 C1_3 108.07(14) . . ?
C3_3 C2_3 C7_3 124.90(15) . . ?
C1_3 C2_3 C7_3 126.89(15) . . ?
C3_3 C2_3 Fe1 71.14(9) . . ?
C1_3 C2_3 Fe1 70.27(9) . . ?
C7_3 C2_3 Fe1 127.56(11) . . ?
C2_3 C3_3 C4_3 107.68(14) . . ?
C2_3 C3_3 C8_3 126.66(15) . . ?
C4_3 C3_3 C8_3 125.38(15) . . ?
C2_3 C3_3 Fe1 69.23(9) . . ?
C4_3 C3_3 Fe1 71.30(9) . . ?
C8_3 C3_3 Fe1 129.65(11) . . ?
C5_3 C4_3 C3_3 108.25(13) . . ?
C5_3 C4_3 C9_3 127.04(15) . . ?
C3_3 C4_3 C9_3 124.54(15) . . ?
C5_3 C4_3 Fe1 69.88(8) . . ?
C3_3 C4_3 Fe1 69.48(9) . . ?
C9_3 C4_3 Fe1 129.99(11) . . ?
C4_3 C5_3 C1_3 108.20(14) . . ?
C4_3 C5_3 C10_3 126.10(14) . . ?
C1_3 C5_3 C10_3 125.61(14) . . ?
C4_3 C5_3 Fe1 71.22(9) . . ?
C1_3 C5_3 Fe1 69.31(9) . . ?
C10_3 C5_3 Fe1 127.76(11) . . ?
C1_3 C6_3 H6A_3 109.5 . . ?
C1_3 C6_3 H6B_3 109.5 . . ?
H6A_3 C6_3 H6B_3 109.5 . . ?
C1_3 C6_3 H6C_3 109.5 . . ?
H6A_3 C6_3 H6C_3 109.5 . . ?
H6B_3 C6_3 H6C_3 109.5 . . ?
C2_3 C7_3 H7A_3 109.5 . . ?
C2_3 C7_3 H7B_3 109.5 . . ?
H7A_3 C7_3 H7B_3 109.5 . . ?
C2_3 C7_3 H7C_3 109.5 . . ?
H7A_3 C7_3 H7C_3 109.5 . . ?
H7B_3 C7_3 H7C_3 109.5 . . ?
C3_3 C8_3 H8A_3 109.5 . . ?
C3_3 C8_3 H8B_3 109.5 . . ?
H8A_3 C8_3 H8B_3 109.5 . . ?
C3_3 C8_3 H8C_3 109.5 . . ?
H8A_3 C8_3 H8C_3 109.5 . . ?
H8B_3 C8_3 H8C_3 109.5 . . ?
C4_3 C9_3 H9A_3 109.5 . . ?
C4_3 C9_3 H9B_3 109.5 . . ?
H9A_3 C9_3 H9B_3 109.5 . . ?
C4_3 C9_3 H9C_3 109.5 . . ?
H9A_3 C9_3 H9C_3 109.5 . . ?
H9B_3 C9_3 H9C_3 109.5 . . ?
C5_3 C10_3 H10A_3 109.5 . . ?
C5_3 C10_3 H10B_3 109.5 . . ?
H10A_3 C10_3 H10B_3 109.5 . . ?
C5_3 C10_3 H10C_3 109.5 . . ?
H10A_3 C10_3 H10C_3 109.5 . . ?
H10B_3 C10_3 H10C_3 109.5 . . ?

loop_
_geom_bond_atom_site_label_1
_geom_bond_atom_site_label_2
_geom_bond_distance
_geom_bond_site_symmetry_2
_geom_bond_publ_flag
Rh1 C1 1.8457(17) . ?
Rh1 B1 1.9186(17) . ?
Rh1 C5_1 2.2427(15) . ?
Rh1 C4_1 2.2685(15) . ?
Rh1 C1_1 2.2778(15) . ?
Rh1 C3_1 2.2824(15) . ?
Rh1 C2_1 2.3050(15) . ?
Rh1 Rh2 2.9160(3) . ?
Rh2 C4 1.9722(16) . ?
Rh2 C3 1.9931(16) . ?
Rh2 C5 2.0209(16) . ?
Rh2 B1 2.1055(17) . ?
Rh2 Fe2 2.6034(3) . ?
Rh2 Fe1 2.6196(3) . ?
Fe1 C6 1.7758(16) . ?
Fe1 C5 1.8972(16) . ?
Fe1 C4 1.9153(15) . ?
Fe1 C2_3 2.0963(15) . ?
Fe1 C1_3 2.1025(15) . ?
Fe1 C3_3 2.1216(15) . ?
Fe1 C5_3 2.1280(15) . ?
Fe1 C4_3 2.1457(15) . ?
Fe2 C2 1.7559(16) . ?
Fe2 B1 1.8824(17) . ?
Fe2 C3 1.9531(16) . ?
Fe2 C2_2 2.1038(15) . ?
Fe2 C3_2 2.1059(15) . ?
Fe2 C1_2 2.1172(16) . ?
Fe2 C5_2 2.1279(15) . ?
Fe2 C4_2 2.1347(15) . ?
C1 O1 1.1534(19) . ?
C2 O2 1.1496(19) . ?
C3 O3 1.1776(19) . ?
C4 O4 1.1772(18) . ?
C5 O5 1.1706(19) . ?
C6 O6 1.1468(19) . ?
C1_1 C2_1 1.423(2) . ?
C1_1 C5_1 1.437(2) . ?
C1_1 C6_1 1.503(2) . ?
C2_1 C3_1 1.426(2) . ?
C2_1 C7_1 1.504(2) . ?
C3_1 C4_1 1.429(2) . ?
C3_1 C8_1 1.505(2) . ?
C4_1 C5_1 1.428(2) . ?
C4_1 C9_1 1.500(2) . ?
C5_1 C10_1 1.507(2) . ?
C6_1 H6A_1 0.9800 . ?
C6_1 H6B_1 0.9800 . ?
C6_1 H6C_1 0.9800 . ?
C7_1 H7A_1 0.9800 . ?
C7_1 H7B_1 0.9800 . ?
C7_1 H7C_1 0.9800 . ?
C8_1 H8A_1 0.9800 . ?
C8_1 H8B_1 0.9800 . ?
C8_1 H8C_1 0.9800 . ?
C9_1 H9A_1 0.9800 . ?
C9_1 H9B_1 0.9800 . ?
C9_1 H9C_1 0.9800 . ?
C10_1 H10A_1 0.9800 . ?
C10_1 H10B_1 0.9800 . ?
C10_1 H10C_1 0.9800 . ?
C1_2 C2_2 1.426(2) . ?
C1_2 C5_2 1.428(2) . ?
C1_2 C6_2 1.502(2) . ?
C2_2 C3_2 1.432(2) . ?
C2_2 C7_2 1.500(2) . ?
C3_2 C4_2 1.425(2) . ?
C3_2 C8_2 1.501(2) . ?
C4_2 C5_2 1.425(2) . ?
C4_2 C9_2 1.504(2) . ?
C5_2 C10_2 1.506(2) . ?
C6_2 H6A_2 0.9800 . ?
C6_2 H6B_2 0.9800 . ?
C6_2 H6C_2 0.9800 . ?
C7_2 H7A_2 0.9800 . ?
C7_2 H7B_2 0.9800 . ?
C7_2 H7C_2 0.9800 . ?
C8_2 H8A_2 0.9800 . ?
C8_2 H8B_2 0.9800 . ?
C8_2 H8C_2 0.9800 . ?
C9_2 H9A_2 0.9800 . ?
C9_2 H9B_2 0.9800 . ?
C9_2 H9C_2 0.9800 . ?
C10_2 H10A_2 0.9800 . ?
C10_2 H10B_2 0.9800 . ?
C10_2 H10C_2 0.9800 . ?
C1_3 C5_3 1.428(2) . ?
C1_3 C2_3 1.434(2) . ?
C1_3 C6_3 1.497(2) . ?
C2_3 C3_3 1.430(2) . ?
C2_3 C7_3 1.500(2) . ?
C3_3 C4_3 1.432(2) . ?
C3_3 C8_3 1.495(2) . ?
C4_3 C5_3 1.423(2) . ?
C4_3 C9_3 1.496(2) . ?
C5_3 C10_3 1.499(2) . ?
C6_3 H6A_3 0.9800 . ?
C6_3 H6B_3 0.9800 . ?
C6_3 H6C_3 0.9800 . ?
C7_3 H7A_3 0.9800 . ?
C7_3 H7B_3 0.9800 . ?
C7_3 H7C_3 0.9800 . ?
C8_3 H8A_3 0.9800 . ?
C8_3 H8B_3 0.9800 . ?
C8_3 H8C_3 0.9800 . ?
C9_3 H9A_3 0.9800 . ?
C9_3 H9B_3 0.9800 . ?
C9_3 H9C_3 0.9800 . ?
C10_3 H10A_3 0.9800 . ?
C10_3 H10B_3 0.9800 . ?
C10_3 H10C_3 0.9800 . ?

loop_
_geom_torsion_atom_site_label_1
_geom_torsion_atom_site_label_2
_geom_torsion_atom_site_label_3
_geom_torsion_atom_site_label_4
_geom_torsion
_geom_torsion_site_symmetry_1
_geom_torsion_site_symmetry_2
_geom_torsion_site_symmetry_3
_geom_torsion_site_symmetry_4
_geom_torsion_publ_flag
C1 Rh1 Rh2 C4 11.99(7) . . . . ?
B1 Rh1 Rh2 C4 118.38(9) . . . . ?
C5_1 Rh1 Rh2 C4 -176.55(7) . . . . ?
C4_1 Rh1 Rh2 C4 177.36(18) . . . . ?
C1_1 Rh1 Rh2 C4 -140.90(7) . . . . ?
C3_1 Rh1 Rh2 C4 -76.49(9) . . . . ?
C2_1 Rh1 Rh2 C4 -102.47(7) . . . . ?
C1 Rh1 Rh2 C3 -120.44(8) . . . . ?
B1 Rh1 Rh2 C3 -14.04(9) . . . . ?
C5_1 Rh1 Rh2 C3 51.03(8) . . . . ?
C4_1 Rh1 Rh2 C3 44.93(19) . . . . ?
C1_1 Rh1 Rh2 C3 86.67(8) . . . . ?
C3_1 Rh1 Rh2 C3 151.08(10) . . . . ?
C2_1 Rh1 Rh2 C3 125.10(8) . . . . ?
C1 Rh1 Rh2 C5 109.01(7) . . . . ?
B1 Rh1 Rh2 C5 -144.60(8) . . . . ?
C5_1 Rh1 Rh2 C5 -79.53(7) . . . . ?
C4_1 Rh1 Rh2 C5 -85.62(18) . . . . ?
C1_1 Rh1 Rh2 C5 -43.88(6) . . . . ?
C3_1 Rh1 Rh2 C5 20.53(9) . . . . ?
C2_1 Rh1 Rh2 C5 -5.45(7) . . . . ?
C1 Rh1 Rh2 B1 -106.39(9) . . . . ?
C5_1 Rh1 Rh2 B1 65.07(9) . . . . ?
C4_1 Rh1 Rh2 B1 58.98(19) . . . . ?
C1_1 Rh1 Rh2 B1 100.72(8) . . . . ?
C3_1 Rh1 Rh2 B1 165.13(11) . . . . ?
C2_1 Rh1 Rh2 B1 139.15(8) . . . . ?
C1 Rh1 Rh2 Fe2 -108.84(5) . . . . ?
B1 Rh1 Rh2 Fe2 -2.44(7) . . . . ?
C5_1 Rh1 Rh2 Fe2 62.63(5) . . . . ?
C4_1 Rh1 Rh2 Fe2 56.54(18) . . . . ?
C1_1 Rh1 Rh2 Fe2 98.27(5) . . . . ?
C3_1 Rh1 Rh2 Fe2 162.69(8) . . . . ?
C2_1 Rh1 Rh2 Fe2 136.71(5) . . . . ?
C1 Rh1 Rh2 Fe1 63.95(5) . . . . ?
B1 Rh1 Rh2 Fe1 170.34(7) . . . . ?
C5_1 Rh1 Rh2 Fe1 -124.59(5) . . . . ?
C4_1 Rh1 Rh2 Fe1 -130.68(18) . . . . ?
C1_1 Rh1 Rh2 Fe1 -88.94(5) . . . . ?
C3_1 Rh1 Rh2 Fe1 -24.53(8) . . . . ?
C2_1 Rh1 Rh2 Fe1 -50.51(5) . . . . ?
C4 Rh2 Fe1 C6 92.91(8) . . . . ?
C3 Rh2 Fe1 C6 173.08(7) . . . . ?
C5 Rh2 Fe1 C6 -87.14(8) . . . . ?
B1 Rh2 Fe1 C6 4.48(12) . . . . ?
Fe2 Rh2 Fe1 C6 150.35(5) . . . . ?
Rh1 Rh2 Fe1 C6 -10.34(5) . . . . ?
C4 Rh2 Fe1 C5 -179.95(8) . . . . ?
C3 Rh2 Fe1 C5 -99.78(8) . . . . ?
B1 Rh2 Fe1 C5 91.62(12) . . . . ?
Fe2 Rh2 Fe1 C5 -122.50(6) . . . . ?
Rh1 Rh2 Fe1 C5 76.80(6) . . . . ?
C3 Rh2 Fe1 C4 80.17(8) . . . . ?
C5 Rh2 Fe1 C4 179.95(8) . . . . ?
B1 Rh2 Fe1 C4 -88.43(12) . . . . ?
Fe2 Rh2 Fe1 C4 57.44(6) . . . . ?
Rh1 Rh2 Fe1 C4 -103.25(6) . . . . ?
C4 Rh2 Fe1 C1_3 -143.33(9) . . . . ?
C3 Rh2 Fe1 C1_3 -63.16(8) . . . . ?
C5 Rh2 Fe1 C1_3 36.61(9) . . . . ?
B1 Rh2 Fe1 C1_3 128.24(12) . . . . ?
Fe2 Rh2 Fe1 C1_3 -85.89(7) . . . . ?
Rh1 Rh2 Fe1 C1_3 113.42(7) . . . . ?
C4 Rh2 Fe1 C3_3 -33.53(9) . . . . ?
C3 Rh2 Fe1 C3_3 46.64(8) . . . . ?
C5 Rh2 Fe1 C3_3 146.42(9) . . . . ?
B1 Rh2 Fe1 C3_3 -121.96(12) . . . . ?
Fe2 Rh2 Fe1 C3_3 23.91(7) . . . . ?
Rh1 Rh2 Fe1 C3_3 -136.78(6) . . . . ?
C4 Rh2 Fe1 C5_3 -110.07(7) . . . . ?
C3 Rh2 Fe1 C5_3 -29.91(7) . . . . ?
C5 Rh2 Fe1 C5_3 69.87(8) . . . . ?
B1 Rh2 Fe1 C5_3 161.49(11) . . . . ?
Fe2 Rh2 Fe1 C5_3 -52.63(5) . . . . ?
Rh1 Rh2 Fe1 C5_3 146.68(5) . . . . ?
C4 Rh2 Fe1 C4_3 -68.64(7) . . . . ?
C3 Rh2 Fe1 C4_3 11.53(7) . . . . ?
C5 Rh2 Fe1 C4_3 111.31(8) . . . . ?
B1 Rh2 Fe1 C4_3 -157.07(11) . . . . ?
Fe2 Rh2 Fe1 C4_3 -11.20(5) . . . . ?
Rh1 Rh2 Fe1 C4_3 -171.89(5) . . . . ?
C4 Rh2 Fe2 C2 163.69(7) . . . . ?
C3 Rh2 Fe2 C2 90.27(8) . . . . ?
C5 Rh2 Fe2 C2 20.24(9) . . . . ?
B1 Rh2 Fe2 C2 -80.68(8) . . . . ?
Fe1 Rh2 Fe2 C2 119.10(5) . . . . ?
Rh1 Rh2 Fe2 C2 -78.43(5) . . . . ?
C4 Rh2 Fe2 B1 -115.63(8) . . . . ?
C3 Rh2 Fe2 B1 170.95(9) . . . . ?
C5 Rh2 Fe2 B1 100.91(10) . . . . ?
Fe1 Rh2 Fe2 B1 -160.22(7) . . . . ?
Rh1 Rh2 Fe2 B1 2.25(6) . . . . ?
C4 Rh2 Fe2 C3 73.42(8) . . . . ?
C5 Rh2 Fe2 C3 -70.04(9) . . . . ?
B1 Rh2 Fe2 C3 -170.95(9) . . . . ?
Fe1 Rh2 Fe2 C3 28.83(6) . . . . ?
Rh1 Rh2 Fe2 C3 -168.71(6) . . . . ?
C4 Rh2 Fe2 C2_2 -70.67(8) . . . . ?
C3 Rh2 Fe2 C2_2 -144.08(9) . . . . ?
C5 Rh2 Fe2 C2_2 145.88(9) . . . . ?
B1 Rh2 Fe2 C2_2 44.96(9) . . . . ?
Fe1 Rh2 Fe2 C2_2 -115.25(6) . . . . ?
Rh1 Rh2 Fe2 C2_2 47.21(6) . . . . ?
C4 Rh2 Fe2 C1_2 -37.52(7) . . . . ?
C3 Rh2 Fe2 C1_2 -110.93(8) . . . . ?
C5 Rh2 Fe2 C1_2 179.03(8) . . . . ?
B1 Rh2 Fe2 C1_2 78.11(8) . . . . ?
Fe1 Rh2 Fe2 C1_2 -82.10(5) . . . . ?
Rh1 Rh2 Fe2 C1_2 80.36(5) . . . . ?
C4 Rh2 Fe2 C5_2 3.88(7) . . . . ?
C3 Rh2 Fe2 C5_2 -69.54(8) . . . . ?
C5 Rh2 Fe2 C5_2 -139.58(9) . . . . ?
B1 Rh2 Fe2 C5_2 119.51(8) . . . . ?
Fe1 Rh2 Fe2 C5_2 -40.71(6) . . . . ?
Rh1 Rh2 Fe2 C5_2 121.76(5) . . . . ?
C4 Rh2 Fe2 C4_2 35.67(9) . . . . ?
C3 Rh2 Fe2 C4_2 -37.75(9) . . . . ?
C5 Rh2 Fe2 C4_2 -107.78(10) . . . . ?
B1 Rh2 Fe2 C4_2 151.30(10) . . . . ?
Fe1 Rh2 Fe2 C4_2 -8.91(8) . . . . ?
Rh1 Rh2 Fe2 C4_2 153.55(7) . . . . ?
C2 Fe2 B1 Rh2 97.92(6) . . . . ?
C3 Fe2 B1 Rh2 7.01(7) . . . . ?
C2_2 Fe2 B1 Rh2 -150.29(6) . . . . ?
C3_2 Fe2 B1 Rh2 -171.81(5) . . . . ?
C1_2 Fe2 B1 Rh2 -110.79(6) . . . . ?
C5_2 Fe2 B1 Rh2 -88.49(8) . . . . ?
C4_2 Fe2 B1 Rh2 -127.55(16) . . . . ?
C1 Rh1 B1 Rh2 66.48(7) . . . . ?
C5_1 Rh1 B1 Rh2 -134.70(6) . . . . ?
C4_1 Rh1 B1 Rh2 -165.99(5) . . . . ?
C1_1 Rh1 B1 Rh2 -96.95(7) . . . . ?
C3_1 Rh1 B1 Rh2 -154.41(18) . . . . ?
C2_1 Rh1 B1 Rh2 -77.38(12) . . . . ?
C4 Rh2 B1 Fe2 95.99(8) . . . . ?
C3 Rh2 B1 Fe2 -6.73(7) . . . . ?
C5 Rh2 B1 Fe2 -128.64(7) . . . . ?
Fe1 Rh2 B1 Fe2 162.68(6) . . . . ?
Rh1 Rh2 B1 Fe2 -176.59(10) . . . . ?
C4 Rh2 B1 Rh1 -87.43(8) . . . . ?
C3 Rh2 B1 Rh1 169.86(7) . . . . ?
C5 Rh2 B1 Rh1 47.95(10) . . . . ?
Fe2 Rh2 B1 Rh1 176.59(10) . . . . ?
Fe1 Rh2 B1 Rh1 -20.74(15) . . . . ?
C2 Fe2 C3 O3 85.35(19) . . . . ?
B1 Fe2 C3 O3 169.96(19) . . . . ?
C2_2 Fe2 C3 O3 -70.0(3) . . . . ?
C3_2 Fe2 C3 O3 -11.3(2) . . . . ?
C1_2 Fe2 C3 O3 -92.5(2) . . . . ?
C5_2 Fe2 C3 O3 -65.20(19) . . . . ?
C4_2 Fe2 C3 O3 -26.8(2) . . . . ?
Rh2 Fe2 C3 O3 177.3(2) . . . . ?
C2 Fe2 C3 Rh2 -92.00(6) . . . . ?
B1 Fe2 C3 Rh2 -7.39(7) . . . . ?
C2_2 Fe2 C3 Rh2 112.67(13) . . . . ?
C3_2 Fe2 C3 Rh2 171.34(6) . . . . ?
C1_2 Fe2 C3 Rh2 90.17(7) . . . . ?
C5_2 Fe2 C3 Rh2 117.45(6) . . . . ?
C4_2 Fe2 C3 Rh2 155.85(6) . . . . ?
C4 Rh2 C3 O3 60.42(19) . . . . ?
C5 Rh2 C3 O3 -35.8(2) . . . . ?
B1 Rh2 C3 O3 -170.89(19) . . . . ?
Fe2 Rh2 C3 O3 -177.4(2) . . . . ?
Fe1 Rh2 C3 O3 14.0(2) . . . . ?
Rh1 Rh2 C3 O3 -161.70(15) . . . . ?
C4 Rh2 C3 Fe2 -122.22(6) . . . . ?
C5 Rh2 C3 Fe2 141.53(6) . . . . ?
B1 Rh2 C3 Fe2 6.46(6) . . . . ?
Fe1 Rh2 C3 Fe2 -168.64(2) . . . . ?
Rh1 Rh2 C3 Fe2 15.66(8) . . . . ?
C6 Fe1 C4 O4 89.0(2) . . . . ?
C5 Fe1 C4 O4 179.6(2) . . . . ?
C2_3 Fe1 C4 O4 -5.7(2) . . . . ?
C1_3 Fe1 C4 O4 -57.9(3) . . . . ?
C3_3 Fe1 C4 O4 -23.4(2) . . . . ?
C5_3 Fe1 C4 O4 -86.8(2) . . . . ?
C4_3 Fe1 C4 O4 -62.4(2) . . . . ?
Rh2 Fe1 C4 O4 179.5(2) . . . . ?
C6 Fe1 C4 Rh2 -90.55(6) . . . . ?
C5 Fe1 C4 Rh2 0.04(6) . . . . ?
C2_3 Fe1 C4 Rh2 174.74(6) . . . . ?
C1_3 Fe1 C4 Rh2 122.60(13) . . . . ?
C3_3 Fe1 C4 Rh2 157.11(6) . . . . ?
C5_3 Fe1 C4 Rh2 93.66(7) . . . . ?
C4_3 Fe1 C4 Rh2 118.12(6) . . . . ?
C3 Rh2 C4 O4 67.89(16) . . . . ?
C5 Rh2 C4 O4 -179.66(16) . . . . ?
B1 Rh2 C4 O4 -32.57(19) . . . . ?
Fe2 Rh2 C4 O4 21.84(17) . . . . ?
Fe1 Rh2 C4 O4 -179.62(19) . . . . ?
Rh1 Rh2 C4 O4 -79.43(16) . . . . ?
C3 Rh2 C4 Fe1 -112.49(6) . . . . ?
C5 Rh2 C4 Fe1 -0.04(6) . . . . ?
B1 Rh2 C4 Fe1 147.05(6) . . . . ?
Fe2 Rh2 C4 Fe1 -158.54(2) . . . . ?
Rh1 Rh2 C4 Fe1 100.19(4) . . . . ?
C6 Fe1 C5 O5 -91.7(2) . . . . ?
C4 Fe1 C5 O5 173.9(2) . . . . ?
C2_3 Fe1 C5 O5 -0.4(3) . . . . ?
C1_3 Fe1 C5 O5 16.3(2) . . . . ?
C3_3 Fe1 C5 O5 60.5(3) . . . . ?
C5_3 Fe1 C5 O5 55.2(2) . . . . ?
C4_3 Fe1 C5 O5 82.1(2) . . . . ?
Rh2 Fe1 C5 O5 173.9(3) . . . . ?
C6 Fe1 C5 Rh2 94.36(6) . . . . ?
C4 Fe1 C5 Rh2 -0.04(6) . . . . ?
C2_3 Fe1 C5 Rh2 -174.30(6) . . . . ?
C1_3 Fe1 C5 Rh2 -157.63(6) . . . . ?
C3_3 Fe1 C5 Rh2 -113.46(14) . . . . ?
C5_3 Fe1 C5 Rh2 -118.73(6) . . . . ?
C4_3 Fe1 C5 Rh2 -91.81(7) . . . . ?
C4 Rh2 C5 O5 -175.51(16) . . . . ?
C3 Rh2 C5 O5 -75.76(17) . . . . ?
B1 Rh2 C5 O5 38.36(19) . . . . ?
Fe2 Rh2 C5 O5 -26.9(2) . . . . ?
Fe1 Rh2 C5 O5 -175.55(19) . . . . ?
Rh1 Rh2 C5 O5 67.89(16) . . . . ?
C4 Rh2 C5 Fe1 0.04(6) . . . . ?
C3 Rh2 C5 Fe1 99.78(7) . . . . ?
B1 Rh2 C5 Fe1 -146.09(7) . . . . ?
Fe2 Rh2 C5 Fe1 148.63(3) . . . . ?
Rh1 Rh2 C5 Fe1 -116.57(4) . . . . ?
C1 Rh1 C1_1 C2_1 21.21(19) . . . . ?
B1 Rh1 C1_1 C2_1 160.31(10) . . . . ?
C5_1 Rh1 C1_1 C2_1 -116.70(13) . . . . ?
C4_1 Rh1 C1_1 C2_1 -78.87(10) . . . . ?
C3_1 Rh1 C1_1 C2_1 -36.84(9) . . . . ?
Rh2 Rh1 C1_1 C2_1 111.09(9) . . . . ?
C1 Rh1 C1_1 C5_1 137.91(14) . . . . ?
B1 Rh1 C1_1 C5_1 -82.99(10) . . . . ?
C4_1 Rh1 C1_1 C5_1 37.83(9) . . . . ?
C3_1 Rh1 C1_1 C5_1 79.86(10) . . . . ?
C2_1 Rh1 C1_1 C5_1 116.70(13) . . . . ?
Rh2 Rh1 C1_1 C5_1 -132.22(8) . . . . ?
C1 Rh1 C1_1 C6_1 -101.4(2) . . . . ?
B1 Rh1 C1_1 C6_1 37.66(17) . . . . ?
C5_1 Rh1 C1_1 C6_1 120.65(19) . . . . ?
C4_1 Rh1 C1_1 C6_1 158.48(18) . . . . ?
C3_1 Rh1 C1_1 C6_1 -159.49(18) . . . . ?
C2_1 Rh1 C1_1 C6_1 -122.7(2) . . . . ?
Rh2 Rh1 C1_1 C6_1 -11.57(17) . . . . ?
C5_1 C1_1 C2_1 C3_1 -0.22(17) . . . . ?
C6_1 C1_1 C2_1 C3_1 -172.55(15) . . . . ?
Rh1 C1_1 C2_1 C3_1 61.68(11) . . . . ?
C5_1 C1_1 C2_1 C7_1 175.59(15) . . . . ?
C6_1 C1_1 C2_1 C7_1 3.3(3) . . . . ?
Rh1 C1_1 C2_1 C7_1 -122.51(16) . . . . ?
C5_1 C1_1 C2_1 Rh1 -61.90(10) . . . . ?
C6_1 C1_1 C2_1 Rh1 125.77(16) . . . . ?
C1 Rh1 C2_1 C1_1 -169.61(9) . . . . ?
B1 Rh1 C2_1 C1_1 -32.08(15) . . . . ?
C5_1 Rh1 C2_1 C1_1 37.99(9) . . . . ?
C4_1 Rh1 C2_1 C1_1 80.42(10) . . . . ?
C3_1 Rh1 C2_1 C1_1 117.71(14) . . . . ?
Rh2 Rh1 C2_1 C1_1 -84.67(9) . . . . ?
C1 Rh1 C2_1 C3_1 72.68(11) . . . . ?
B1 Rh1 C2_1 C3_1 -149.78(12) . . . . ?
C5_1 Rh1 C2_1 C3_1 -79.72(10) . . . . ?
C4_1 Rh1 C2_1 C3_1 -37.29(9) . . . . ?
C1_1 Rh1 C2_1 C3_1 -117.71(14) . . . . ?
Rh2 Rh1 C2_1 C3_1 157.62(8) . . . . ?
C1 Rh1 C2_1 C7_1 -49.59(18) . . . . ?
B1 Rh1 C2_1 C7_1 87.94(19) . . . . ?
C5_1 Rh1 C2_1 C7_1 158.00(18) . . . . ?
C4_1 Rh1 C2_1 C7_1 -159.56(18) . . . . ?
C1_1 Rh1 C2_1 C7_1 120.0(2) . . . . ?
C3_1 Rh1 C2_1 C7_1 -122.3(2) . . . . ?
Rh2 Rh1 C2_1 C7_1 35.34(17) . . . . ?
C1_1 C2_1 C3_1 C4_1 0.95(17) . . . . ?
C7_1 C2_1 C3_1 C4_1 -174.77(15) . . . . ?
Rh1 C2_1 C3_1 C4_1 62.53(11) . . . . ?
C1_1 C2_1 C3_1 C8_1 178.22(15) . . . . ?
C7_1 C2_1 C3_1 C8_1 2.5(3) . . . . ?
Rh1 C2_1 C3_1 C8_1 -120.20(16) . . . . ?
C1_1 C2_1 C3_1 Rh1 -61.58(11) . . . . ?
C7_1 C2_1 C3_1 Rh1 122.71(16) . . . . ?
C1 Rh1 C3_1 C2_1 -120.82(10) . . . . ?
B1 Rh1 C3_1 C2_1 101.6(2) . . . . ?
C5_1 Rh1 C3_1 C2_1 79.46(10) . . . . ?
C4_1 Rh1 C3_1 C2_1 117.36(14) . . . . ?
C1_1 Rh1 C3_1 C2_1 36.81(9) . . . . ?
Rh2 Rh1 C3_1 C2_1 -41.07(13) . . . . ?
C1 Rh1 C3_1 C4_1 121.82(10) . . . . ?
B1 Rh1 C3_1 C4_1 -15.8(3) . . . . ?
C5_1 Rh1 C3_1 C4_1 -37.90(9) . . . . ?
C1_1 Rh1 C3_1 C4_1 -80.55(10) . . . . ?
C2_1 Rh1 C3_1 C4_1 -117.36(14) . . . . ?
Rh2 Rh1 C3_1 C4_1 -158.43(7) . . . . ?
C1 Rh1 C3_1 C8_1 1.29(16) . . . . ?
B1 Rh1 C3_1 C8_1 -136.3(2) . . . . ?
C5_1 Rh1 C3_1 C8_1 -158.43(17) . . . . ?
C4_1 Rh1 C3_1 C8_1 -120.54(19) . . . . ?
C1_1 Rh1 C3_1 C8_1 158.91(17) . . . . ?
C2_1 Rh1 C3_1 C8_1 122.10(19) . . . . ?
Rh2 Rh1 C3_1 C8_1 81.03(17) . . . . ?
C2_1 C3_1 C4_1 C5_1 -1.31(17) . . . . ?
C8_1 C3_1 C4_1 C5_1 -178.59(15) . . . . ?
Rh1 C3_1 C4_1 C5_1 62.23(10) . . . . ?
C2_1 C3_1 C4_1 C9_1 173.95(15) . . . . ?
C8_1 C3_1 C4_1 C9_1 -3.3(3) . . . . ?
Rh1 C3_1 C4_1 C9_1 -122.51(16) . . . . ?
C2_1 C3_1 C4_1 Rh1 -63.54(11) . . . . ?
C8_1 C3_1 C4_1 Rh1 119.17(16) . . . . ?
C1 Rh1 C4_1 C5_1 171.63(9) . . . . ?
B1 Rh1 C4_1 C5_1 57.71(12) . . . . ?
C1_1 Rh1 C4_1 C5_1 -38.00(9) . . . . ?
C3_1 Rh1 C4_1 C5_1 -116.39(13) . . . . ?
C2_1 Rh1 C4_1 C5_1 -79.50(10) . . . . ?
Rh2 Rh1 C4_1 C5_1 7.8(2) . . . . ?
C1 Rh1 C4_1 C3_1 -71.98(11) . . . . ?
B1 Rh1 C4_1 C3_1 174.10(10) . . . . ?
C5_1 Rh1 C4_1 C3_1 116.39(13) . . . . ?
C1_1 Rh1 C4_1 C3_1 78.39(10) . . . . ?
C2_1 Rh1 C4_1 C3_1 36.89(9) . . . . ?
Rh2 Rh1 C4_1 C3_1 124.17(17) . . . . ?
C1 Rh1 C4_1 C9_1 50.15(17) . . . . ?
B1 Rh1 C4_1 C9_1 -63.77(17) . . . . ?
C5_1 Rh1 C4_1 C9_1 -121.48(19) . . . . ?
C1_1 Rh1 C4_1 C9_1 -159.48(17) . . . . ?
C3_1 Rh1 C4_1 C9_1 122.13(19) . . . . ?
C2_1 Rh1 C4_1 C9_1 159.02(17) . . . . ?
Rh2 Rh1 C4_1 C9_1 -113.70(19) . . . . ?
C3_1 C4_1 C5_1 C1_1 1.17(17) . . . . ?
C9_1 C4_1 C5_1 C1_1 -174.06(15) . . . . ?
Rh1 C4_1 C5_1 C1_1 64.49(10) . . . . ?
C3_1 C4_1 C5_1 C10_1 173.70(15) . . . . ?
C9_1 C4_1 C5_1 C10_1 -1.5(3) . . . . ?
Rh1 C4_1 C5_1 C10_1 -122.98(16) . . . . ?
C3_1 C4_1 C5_1 Rh1 -63.32(10) . . . . ?
C9_1 C4_1 C5_1 Rh1 121.45(16) . . . . ?
C2_1 C1_1 C5_1 C4_1 -0.59(17) . . . . ?
C6_1 C1_1 C5_1 C4_1 171.74(15) . . . . ?
Rh1 C1_1 C5_1 C4_1 -64.32(11) . . . . ?
C2_1 C1_1 C5_1 C10_1 -173.17(15) . . . . ?
C6_1 C1_1 C5_1 C10_1 -0.8(3) . . . . ?
Rh1 C1_1 C5_1 C10_1 123.10(15) . . . . ?
C2_1 C1_1 C5_1 Rh1 63.73(11) . . . . ?
C6_1 C1_1 C5_1 Rh1 -123.94(16) . . . . ?
C1 Rh1 C5_1 C4_1 -18.04(19) . . . . ?
B1 Rh1 C5_1 C4_1 -135.67(10) . . . . ?
C1_1 Rh1 C5_1 C4_1 116.23(13) . . . . ?
C3_1 Rh1 C5_1 C4_1 37.58(9) . . . . ?
C2_1 Rh1 C5_1 C4_1 79.17(10) . . . . ?
Rh2 Rh1 C5_1 C4_1 -177.69(7) . . . . ?
C1 Rh1 C5_1 C1_1 -134.27(15) . . . . ?
B1 Rh1 C5_1 C1_1 108.10(10) . . . . ?
C4_1 Rh1 C5_1 C1_1 -116.23(13) . . . . ?
C3_1 Rh1 C5_1 C1_1 -78.65(10) . . . . ?
C2_1 Rh1 C5_1 C1_1 -37.06(9) . . . . ?
Rh2 Rh1 C5_1 C1_1 66.08(10) . . . . ?
C1 Rh1 C5_1 C10_1 104.08(19) . . . . ?
B1 Rh1 C5_1 C10_1 -13.55(16) . . . . ?
C4_1 Rh1 C5_1 C10_1 122.13(19) . . . . ?
C1_1 Rh1 C5_1 C10_1 -121.65(18) . . . . ?
C3_1 Rh1 C5_1 C10_1 159.70(17) . . . . ?
C2_1 Rh1 C5_1 C10_1 -158.71(17) . . . . ?
Rh2 Rh1 C5_1 C10_1 -55.56(16) . . . . ?
C2 Fe2 C1_2 C2_2 -11.09(18) . . . . ?
B1 Fe2 C1_2 C2_2 -91.44(10) . . . . ?
C3 Fe2 C1_2 C2_2 164.44(9) . . . . ?
C3_2 Fe2 C1_2 C2_2 38.15(9) . . . . ?
C5_2 Fe2 C1_2 C2_2 118.13(13) . . . . ?
C4_2 Fe2 C1_2 C2_2 81.26(10) . . . . ?
Rh2 Fe2 C1_2 C2_2 -142.93(8) . . . . ?
C2 Fe2 C1_2 C5_2 -129.22(14) . . . . ?
B1 Fe2 C1_2 C5_2 150.43(10) . . . . ?
C3 Fe2 C1_2 C5_2 46.31(11) . . . . ?
C2_2 Fe2 C1_2 C5_2 -118.13(13) . . . . ?
C3_2 Fe2 C1_2 C5_2 -79.98(10) . . . . ?
C4_2 Fe2 C1_2 C5_2 -36.87(9) . . . . ?
Rh2 Fe2 C1_2 C5_2 98.94(9) . . . . ?
C2 Fe2 C1_2 C6_2 109.31(18) . . . . ?
B1 Fe2 C1_2 C6_2 28.96(16) . . . . ?
C3 Fe2 C1_2 C6_2 -75.16(17) . . . . ?
C2_2 Fe2 C1_2 C6_2 120.39(19) . . . . ?
C3_2 Fe2 C1_2 C6_2 158.55(18) . . . . ?
C5_2 Fe2 C1_2 C6_2 -121.47(19) . . . . ?
C4_2 Fe2 C1_2 C6_2 -158.35(18) . . . . ?
Rh2 Fe2 C1_2 C6_2 -22.53(16) . . . . ?
C5_2 C1_2 C2_2 C3_2 0.11(17) . . . . ?
C6_2 C1_2 C2_2 C3_2 176.19(14) . . . . ?
Fe2 C1_2 C2_2 C3_2 -60.79(10) . . . . ?
C5_2 C1_2 C2_2 C7_2 -175.27(14) . . . . ?
C6_2 C1_2 C2_2 C7_2 0.8(2) . . . . ?
Fe2 C1_2 C2_2 C7_2 123.83(15) . . . . ?
C5_2 C1_2 C2_2 Fe2 60.90(11) . . . . ?
C6_2 C1_2 C2_2 Fe2 -123.02(15) . . . . ?
C2 Fe2 C2_2 C1_2 174.23(9) . . . . ?
B1 Fe2 C2_2 C1_2 89.64(10) . . . . ?
C3 Fe2 C2_2 C1_2 -32.47(18) . . . . ?
C3_2 Fe2 C2_2 C1_2 -117.90(13) . . . . ?
C5_2 Fe2 C2_2 C1_2 -37.71(9) . . . . ?
C4_2 Fe2 C2_2 C1_2 -80.56(10) . . . . ?
Rh2 Fe2 C2_2 C1_2 55.22(11) . . . . ?
C2 Fe2 C2_2 C3_2 -67.87(10) . . . . ?
B1 Fe2 C2_2 C3_2 -152.46(10) . . . . ?
C3 Fe2 C2_2 C3_2 85.42(16) . . . . ?
C1_2 Fe2 C2_2 C3_2 117.90(13) . . . . ?
C5_2 Fe2 C2_2 C3_2 80.19(10) . . . . ?
C4_2 Fe2 C2_2 C3_2 37.33(9) . . . . ?
Rh2 Fe2 C2_2 C3_2 173.12(7) . . . . ?
C2 Fe2 C2_2 C7_2 52.80(17) . . . . ?
B1 Fe2 C2_2 C7_2 -31.79(16) . . . . ?
C3 Fe2 C2_2 C7_2 -153.90(15) . . . . ?
C3_2 Fe2 C2_2 C7_2 120.68(19) . . . . ?
C1_2 Fe2 C2_2 C7_2 -121.43(19) . . . . ?
C5_2 Fe2 C2_2 C7_2 -159.14(17) . . . . ?
C4_2 Fe2 C2_2 C7_2 158.01(17) . . . . ?
Rh2 Fe2 C2_2 C7_2 -66.21(17) . . . . ?
C1_2 C2_2 C3_2 C4_2 -0.22(17) . . . . ?
C7_2 C2_2 C3_2 C4_2 175.18(14) . . . . ?
Fe2 C2_2 C3_2 C4_2 -61.37(11) . . . . ?
C1_2 C2_2 C3_2 C8_2 -175.93(14) . . . . ?
C7_2 C2_2 C3_2 C8_2 -0.5(2) . . . . ?
Fe2 C2_2 C3_2 C8_2 122.91(15) . . . . ?
C1_2 C2_2 C3_2 Fe2 61.15(10) . . . . ?
C7_2 C2_2 C3_2 Fe2 -123.44(15) . . . . ?
C2 Fe2 C3_2 C4_2 -120.83(10) . . . . ?
B1 Fe2 C3_2 C4_2 153.61(10) . . . . ?
C3 Fe2 C3_2 C4_2 -24.84(13) . . . . ?
C2_2 Fe2 C3_2 C4_2 118.64(13) . . . . ?
C1_2 Fe2 C3_2 C4_2 80.76(10) . . . . ?
C5_2 Fe2 C3_2 C4_2 37.54(10) . . . . ?
C2 Fe2 C3_2 C2_2 120.52(10) . . . . ?
B1 Fe2 C3_2 C2_2 34.97(12) . . . . ?
C3 Fe2 C3_2 C2_2 -143.49(10) . . . . ?
C1_2 Fe2 C3_2 C2_2 -37.88(9) . . . . ?
C5_2 Fe2 C3_2 C2_2 -81.10(10) . . . . ?
C4_2 Fe2 C3_2 C2_2 -118.64(13) . . . . ?
C2 Fe2 C3_2 C8_2 1.66(16) . . . . ?
B1 Fe2 C3_2 C8_2 -83.89(17) . . . . ?
C3 Fe2 C3_2 C8_2 97.66(16) . . . . ?
C2_2 Fe2 C3_2 C8_2 -118.86(19) . . . . ?
C1_2 Fe2 C3_2 C8_2 -156.74(17) . . . . ?
C5_2 Fe2 C3_2 C8_2 160.04(17) . . . . ?
C4_2 Fe2 C3_2 C8_2 122.50(19) . . . . ?
C2_2 C3_2 C4_2 C5_2 0.24(17) . . . . ?
C8_2 C3_2 C4_2 C5_2 175.84(15) . . . . ?
Fe2 C3_2 C4_2 C5_2 -60.24(11) . . . . ?
C2_2 C3_2 C4_2 C9_2 -178.26(15) . . . . ?
C8_2 C3_2 C4_2 C9_2 -2.7(3) . . . . ?
Fe2 C3_2 C4_2 C9_2 121.26(17) . . . . ?
C2_2 C3_2 C4_2 Fe2 60.48(10) . . . . ?
C8_2 C3_2 C4_2 Fe2 -123.92(16) . . . . ?
C2 Fe2 C4_2 C5_2 -174.36(10) . . . . ?
B1 Fe2 C4_2 C5_2 55.5(2) . . . . ?
C3 Fe2 C4_2 C5_2 -80.12(10) . . . . ?
C2_2 Fe2 C4_2 C5_2 80.43(10) . . . . ?
C3_2 Fe2 C4_2 C5_2 118.23(14) . . . . ?
C1_2 Fe2 C4_2 C5_2 37.11(10) . . . . ?
Rh2 Fe2 C4_2 C5_2 -52.32(12) . . . . ?
C2 Fe2 C4_2 C3_2 67.42(11) . . . . ?
B1 Fe2 C4_2 C3_2 -62.7(2) . . . . ?
C3 Fe2 C4_2 C3_2 161.65(10) . . . . ?
C2_2 Fe2 C4_2 C3_2 -37.80(9) . . . . ?
C1_2 Fe2 C4_2 C3_2 -81.11(10) . . . . ?
C5_2 Fe2 C4_2 C3_2 -118.23(14) . . . . ?
Rh2 Fe2 C4_2 C3_2 -170.55(7) . . . . ?
C2 Fe2 C4_2 C9_2 -54.11(18) . . . . ?
B1 Fe2 C4_2 C9_2 175.74(17) . . . . ?
C3 Fe2 C4_2 C9_2 40.13(17) . . . . ?
C2_2 Fe2 C4_2 C9_2 -159.32(18) . . . . ?
C3_2 Fe2 C4_2 C9_2 -121.5(2) . . . . ?
C1_2 Fe2 C4_2 C9_2 157.36(18) . . . . ?
C5_2 Fe2 C4_2 C9_2 120.3(2) . . . . ?
Rh2 Fe2 C4_2 C9_2 67.93(18) . . . . ?
C3_2 C4_2 C5_2 C1_2 -0.17(17) . . . . ?
C9_2 C4_2 C5_2 C1_2 178.36(15) . . . . ?
Fe2 C4_2 C5_2 C1_2 -59.81(11) . . . . ?
C3_2 C4_2 C5_2 C10_2 -174.76(15) . . . . ?
C9_2 C4_2 C5_2 C10_2 3.8(3) . . . . ?
Fe2 C4_2 C5_2 C10_2 125.61(16) . . . . ?
C3_2 C4_2 C5_2 Fe2 59.64(10) . . . . ?
C9_2 C4_2 C5_2 Fe2 -121.83(16) . . . . ?
C2_2 C1_2 C5_2 C4_2 0.04(17) . . . . ?
C6_2 C1_2 C5_2 C4_2 -176.02(15) . . . . ?
Fe2 C1_2 C5_2 C4_2 60.30(11) . . . . ?
C2_2 C1_2 C5_2 C10_2 174.57(15) . . . . ?
C6_2 C1_2 C5_2 C10_2 -1.5(3) . . . . ?
Fe2 C1_2 C5_2 C10_2 -125.17(16) . . . . ?
C2_2 C1_2 C5_2 Fe2 -60.26(10) . . . . ?
C6_2 C1_2 C5_2 Fe2 123.68(16) . . . . ?
C2 Fe2 C5_2 C4_2 10.71(18) . . . . ?
B1 Fe2 C5_2 C4_2 -156.22(10) . . . . ?
C3 Fe2 C5_2 C4_2 100.78(10) . . . . ?
C2_2 Fe2 C5_2 C4_2 -81.55(10) . . . . ?
C3_2 Fe2 C5_2 C4_2 -37.76(9) . . . . ?
C1_2 Fe2 C5_2 C4_2 -119.43(13) . . . . ?
Rh2 Fe2 C5_2 C4_2 146.17(8) . . . . ?
C2 Fe2 C5_2 C1_2 130.13(14) . . . . ?
B1 Fe2 C5_2 C1_2 -36.79(12) . . . . ?
C3 Fe2 C5_2 C1_2 -139.79(10) . . . . ?
C2_2 Fe2 C5_2 C1_2 37.88(9) . . . . ?
C3_2 Fe2 C5_2 C1_2 81.67(10) . . . . ?
C4_2 Fe2 C5_2 C1_2 119.43(13) . . . . ?
Rh2 Fe2 C5_2 C1_2 -94.41(9) . . . . ?
C2 Fe2 C5_2 C10_2 -109.4(2) . . . . ?
B1 Fe2 C5_2 C10_2 83.69(19) . . . . ?
C3 Fe2 C5_2 C10_2 -19.30(18) . . . . ?
C2_2 Fe2 C5_2 C10_2 158.36(19) . . . . ?
C3_2 Fe2 C5_2 C10_2 -157.85(19) . . . . ?
C1_2 Fe2 C5_2 C10_2 120.5(2) . . . . ?
C4_2 Fe2 C5_2 C10_2 -120.1(2) . . . . ?
Rh2 Fe2 C5_2 C10_2 26.08(18) . . . . ?
C6 Fe1 C1_3 C5_3 172.95(9) . . . . ?
C5 Fe1 C1_3 C5_3 81.08(10) . . . . ?
C4 Fe1 C1_3 C5_3 -42.00(18) . . . . ?
C2_3 Fe1 C1_3 C5_3 -117.96(13) . . . . ?
C3_3 Fe1 C1_3 C5_3 -80.13(10) . . . . ?
C4_3 Fe1 C1_3 C5_3 -37.10(9) . . . . ?
Rh2 Fe1 C1_3 C5_3 53.69(11) . . . . ?
C6 Fe1 C1_3 C2_3 -69.08(10) . . . . ?
C5 Fe1 C1_3 C2_3 -160.96(9) . . . . ?
C4 Fe1 C1_3 C2_3 75.96(17) . . . . ?
C3_3 Fe1 C1_3 C2_3 37.84(9) . . . . ?
C5_3 Fe1 C1_3 C2_3 117.96(13) . . . . ?
C4_3 Fe1 C1_3 C2_3 80.86(9) . . . . ?
Rh2 Fe1 C1_3 C2_3 171.65(7) . . . . ?
C6 Fe1 C1_3 C6_3 52.22(16) . . . . ?
C5 Fe1 C1_3 C6_3 -39.65(16) . . . . ?
C4 Fe1 C1_3 C6_3 -162.73(14) . . . . ?
C2_3 Fe1 C1_3 C6_3 121.31(19) . . . . ?
C3_3 Fe1 C1_3 C6_3 159.14(17) . . . . ?
C5_3 Fe1 C1_3 C6_3 -120.73(19) . . . . ?
C4_3 Fe1 C1_3 C6_3 -157.83(17) . . . . ?
Rh2 Fe1 C1_3 C6_3 -67.04(17) . . . . ?
C5_3 C1_3 C2_3 C3_3 0.01(17) . . . . ?
C6_3 C1_3 C2_3 C3_3 174.70(15) . . . . ?
Fe1 C1_3 C2_3 C3_3 -61.42(10) . . . . ?
C5_3 C1_3 C2_3 C7_3 -175.84(14) . . . . ?
C6_3 C1_3 C2_3 C7_3 -1.1(3) . . . . ?
Fe1 C1_3 C2_3 C7_3 122.73(16) . . . . ?
C5_3 C1_3 C2_3 Fe1 61.44(10) . . . . ?
C6_3 C1_3 C2_3 Fe1 -123.87(16) . . . . ?
C6 Fe1 C2_3 C3_3 -124.65(10) . . . . ?
C5 Fe1 C2_3 C3_3 144.49(10) . . . . ?
C4 Fe1 C2_3 C3_3 -28.31(12) . . . . ?
C1_3 Fe1 C2_3 C3_3 118.09(13) . . . . ?
C5_3 Fe1 C2_3 C3_3 80.30(10) . . . . ?
C4_3 Fe1 C2_3 C3_3 37.62(9) . . . . ?
C6 Fe1 C2_3 C1_3 117.26(10) . . . . ?
C5 Fe1 C2_3 C1_3 26.40(13) . . . . ?
C4 Fe1 C2_3 C1_3 -146.40(9) . . . . ?
C3_3 Fe1 C2_3 C1_3 -118.09(13) . . . . ?
C5_3 Fe1 C2_3 C1_3 -37.79(9) . . . . ?
C4_3 Fe1 C2_3 C1_3 -80.47(9) . . . . ?
C6 Fe1 C2_3 C7_3 -4.65(15) . . . . ?
C5 Fe1 C2_3 C7_3 -95.51(16) . . . . ?
C4 Fe1 C2_3 C7_3 91.69(16) . . . . ?
C1_3 Fe1 C2_3 C7_3 -121.91(18) . . . . ?
C3_3 Fe1 C2_3 C7_3 120.00(18) . . . . ?
C5_3 Fe1 C2_3 C7_3 -159.70(16) . . . . ?
C4_3 Fe1 C2_3 C7_3 157.62(17) . . . . ?
C1_3 C2_3 C3_3 C4_3 -0.39(17) . . . . ?
C7_3 C2_3 C3_3 C4_3 175.57(14) . . . . ?
Fe1 C2_3 C3_3 C4_3 -61.26(10) . . . . ?
C1_3 C2_3 C3_3 C8_3 -174.48(14) . . . . ?
C7_3 C2_3 C3_3 C8_3 1.5(3) . . . . ?
Fe1 C2_3 C3_3 C8_3 124.64(16) . . . . ?
C1_3 C2_3 C3_3 Fe1 60.87(10) . . . . ?
C7_3 C2_3 C3_3 Fe1 -123.17(15) . . . . ?
C6 Fe1 C3_3 C2_3 62.60(10) . . . . ?
C5 Fe1 C3_3 C2_3 -87.16(17) . . . . ?
C4 Fe1 C3_3 C2_3 158.02(10) . . . . ?
C1_3 Fe1 C3_3 C2_3 -38.11(9) . . . . ?
C5_3 Fe1 C3_3 C2_3 -81.39(10) . . . . ?
C4_3 Fe1 C3_3 C2_3 -118.12(13) . . . . ?
Rh2 Fe1 C3_3 C2_3 -177.50(7) . . . . ?
C6 Fe1 C3_3 C4_3 -179.28(9) . . . . ?
C5 Fe1 C3_3 C4_3 30.96(19) . . . . ?
C4 Fe1 C3_3 C4_3 -83.86(9) . . . . ?
C2_3 Fe1 C3_3 C4_3 118.12(13) . . . . ?
C1_3 Fe1 C3_3 C4_3 80.01(9) . . . . ?
C5_3 Fe1 C3_3 C4_3 36.73(9) . . . . ?
Rh2 Fe1 C3_3 C4_3 -59.38(10) . . . . ?
C6 Fe1 C3_3 C8_3 -58.40(17) . . . . ?
C5 Fe1 C3_3 C8_3 151.84(16) . . . . ?
C4 Fe1 C3_3 C8_3 37.02(16) . . . . ?
C2_3 Fe1 C3_3 C8_3 -121.00(19) . . . . ?
C1_3 Fe1 C3_3 C8_3 -159.11(17) . . . . ?
C5_3 Fe1 C3_3 C8_3 157.61(17) . . . . ?
C4_3 Fe1 C3_3 C8_3 120.88(19) . . . . ?
Rh2 Fe1 C3_3 C8_3 61.50(17) . . . . ?
C2_3 C3_3 C4_3 C5_3 0.61(17) . . . . ?
C8_3 C3_3 C4_3 C5_3 174.81(14) . . . . ?
Fe1 C3_3 C4_3 C5_3 -59.32(10) . . . . ?
C2_3 C3_3 C4_3 C9_3 -174.93(14) . . . . ?
C8_3 C3_3 C4_3 C9_3 -0.7(2) . . . . ?
Fe1 C3_3 C4_3 C9_3 125.13(15) . . . . ?
C2_3 C3_3 C4_3 Fe1 59.94(10) . . . . ?
C8_3 C3_3 C4_3 Fe1 -125.87(15) . . . . ?
C6 Fe1 C4_3 C5_3 120.95(14) . . . . ?
C5 Fe1 C4_3 C5_3 -46.11(11) . . . . ?
C4 Fe1 C4_3 C5_3 -144.58(10) . . . . ?
C2_3 Fe1 C4_3 C5_3 81.54(10) . . . . ?
C1_3 Fe1 C4_3 C5_3 37.63(9) . . . . ?
C3_3 Fe1 C4_3 C5_3 119.56(13) . . . . ?
Rh2 Fe1 C4_3 C5_3 -100.24(8) . . . . ?
C6 Fe1 C4_3 C3_3 1.39(17) . . . . ?
C5 Fe1 C4_3 C3_3 -165.67(9) . . . . ?
C4 Fe1 C4_3 C3_3 95.87(9) . . . . ?
C2_3 Fe1 C4_3 C3_3 -38.01(9) . . . . ?
C1_3 Fe1 C4_3 C3_3 -81.93(10) . . . . ?
C5_3 Fe1 C4_3 C3_3 -119.56(13) . . . . ?
Rh2 Fe1 C4_3 C3_3 140.20(8) . . . . ?
C6 Fe1 C4_3 C9_3 -117.05(17) . . . . ?
C5 Fe1 C4_3 C9_3 75.89(16) . . . . ?
C4 Fe1 C4_3 C9_3 -22.57(16) . . . . ?
C2_3 Fe1 C4_3 C9_3 -156.45(17) . . . . ?
C1_3 Fe1 C4_3 C9_3 159.63(17) . . . . ?
C3_3 Fe1 C4_3 C9_3 -118.44(19) . . . . ?
C5_3 Fe1 C4_3 C9_3 122.01(19) . . . . ?
Rh2 Fe1 C4_3 C9_3 21.76(16) . . . . ?
C3_3 C4_3 C5_3 C1_3 -0.61(17) . . . . ?
C9_3 C4_3 C5_3 C1_3 174.79(15) . . . . ?
Fe1 C4_3 C5_3 C1_3 -59.69(10) . . . . ?
C3_3 C4_3 C5_3 C10_3 -177.37(14) . . . . ?
C9_3 C4_3 C5_3 C10_3 -2.0(3) . . . . ?
Fe1 C4_3 C5_3 C10_3 123.55(15) . . . . ?
C3_3 C4_3 C5_3 Fe1 59.08(10) . . . . ?
C9_3 C4_3 C5_3 Fe1 -125.52(16) . . . . ?
C2_3 C1_3 C5_3 C4_3 0.37(17) . . . . ?
C6_3 C1_3 C5_3 C4_3 -174.41(14) . . . . ?
Fe1 C1_3 C5_3 C4_3 60.89(10) . . . . ?
C2_3 C1_3 C5_3 C10_3 177.15(14) . . . . ?
C6_3 C1_3 C5_3 C10_3 2.4(2) . . . . ?
Fe1 C1_3 C5_3 C10_3 -122.32(15) . . . . ?
C2_3 C1_3 C5_3 Fe1 -60.53(10) . . . . ?
C6_3 C1_3 C5_3 Fe1 124.70(16) . . . . ?
C6 Fe1 C5_3 C4_3 -131.10(12) . . . . ?
C5 Fe1 C5_3 C4_3 140.53(10) . . . . ?
C4 Fe1 C5_3 C4_3 41.21(11) . . . . ?
C2_3 Fe1 C5_3 C4_3 -80.53(10) . . . . ?
C1_3 Fe1 C5_3 C4_3 -118.76(13) . . . . ?
C3_3 Fe1 C5_3 C4_3 -37.02(9) . . . . ?
Rh2 Fe1 C5_3 C4_3 94.45(8) . . . . ?
C6 Fe1 C5_3 C1_3 -12.35(16) . . . . ?
C5 Fe1 C5_3 C1_3 -100.71(10) . . . . ?
C4 Fe1 C5_3 C1_3 159.97(9) . . . . ?
C2_3 Fe1 C5_3 C1_3 38.23(9) . . . . ?
C3_3 Fe1 C5_3 C1_3 81.73(10) . . . . ?
C4_3 Fe1 C5_3 C1_3 118.76(13) . . . . ?
Rh2 Fe1 C5_3 C1_3 -146.79(8) . . . . ?
C6 Fe1 C5_3 C10_3 107.31(17) . . . . ?
C5 Fe1 C5_3 C10_3 18.94(15) . . . . ?
C4 Fe1 C5_3 C10_3 -80.38(15) . . . . ?
C2_3 Fe1 C5_3 C10_3 157.88(16) . . . . ?
C1_3 Fe1 C5_3 C10_3 119.65(18) . . . . ?
C3_3 Fe1 C5_3 C10_3 -158.61(16) . . . . ?
C4_3 Fe1 C5_3 C10_3 -121.59(18) . . . . ?
Rh2 Fe1 C5_3 C10_3 -27.14(15) . . . . ?
